data_7249483
loop_
_publ_author_name
'Jie, Hao-Chen'
'Lan, Zhi-Qing'
'Li, Ke-Feng'
'Ye, Xiao-Liang'
'Duan, Shui-Lin'
'Fu, Zhi-Hua'
'Wang, Guan-E'
'Xu, Gang'

_publ_section_title
;
 Surface functionalized chalcogenides for highly selective removal of Hg2+
;
_journal_issue 44
_journal_name_full CrystEngComm
_journal_page_first 6255
_journal_page_last 6259
_journal_paper_doi 10.1039/D4CE00923A
_journal_volume 26
_journal_year 2024
_chemical_absolute_configuration ad
_chemical_formula_moiety 'C12 H8 Cu2 N6 S8.982, 4.5[CH3CN]'
_chemical_formula_sum 'C21 H21.5 Cu2 N10.5 S8.98'
_chemical_formula_weight 836.03
_chemical_name_systematic CuPMTT
_space_group_crystal_system monoclinic
_space_group_IT_number 7
_space_group_name_Hall 'P -2yc'
_space_group_name_H-M_alt 'P 1 c 1'
_atom_sites_solution_hydrogens geom
_atom_sites_solution_primary dual
_audit_creation_date 2024-10-14
_audit_creation_method
;
Olex2 1.5
(compiled 2024.02.16 svn.r378c4104 for OlexSys, GUI svn.r6928)
;
_audit_update_record
;
2024-10-14 deposited with the CCDC.	2024-10-21 downloaded from the CCDC.
;
_cell_angle_alpha 90
_cell_angle_beta 97.95(3)
_cell_angle_gamma 90
_cell_formula_units_Z 4
_cell_length_a 11.430(2)
_cell_length_b 10.720(2)
_cell_length_c 27.570(6)
_cell_measurement_reflns_used 13528
_cell_measurement_temperature 293(2)
_cell_measurement_theta_max 1.692
_cell_measurement_theta_min 0.029
_cell_volume 3345.7(11)
_computing_molecular_graphics 'Olex2 1.5 (Dolomanov et al., 2009)'
_computing_publication_material 'Olex2 1.5 (Dolomanov et al., 2009)'
_computing_structure_refinement 'SHELXL 2018/3 (Sheldrick, 2015)'
_computing_structure_solution 'SHELXT 2018/2 (Sheldrick, 2018)'
_diffrn_ambient_temperature 293(2)
_diffrn_measured_fraction_theta_full 0.998
_diffrn_measured_fraction_theta_max 0.998
_diffrn_measurement_device_type 'multiwire proportional'
_diffrn_measurement_method 'phi and omega scans'
_diffrn_radiation_monochromator graphite
_diffrn_radiation_type MoK\a
_diffrn_radiation_wavelength 0.71073
_diffrn_reflns_av_R_equivalents 0.4161
_diffrn_reflns_av_unetI/netI 0.2079
_diffrn_reflns_Laue_measured_fraction_full 0.998
_diffrn_reflns_Laue_measured_fraction_max 0.998
_diffrn_reflns_limit_h_max 13
_diffrn_reflns_limit_h_min -13
_diffrn_reflns_limit_k_max 12
_diffrn_reflns_limit_k_min -12
_diffrn_reflns_limit_l_max 32
_diffrn_reflns_limit_l_min -32
_diffrn_reflns_number 109120
_diffrn_reflns_point_group_measured_fraction_full 0.996
_diffrn_reflns_point_group_measured_fraction_max 0.996
_diffrn_reflns_theta_full 25.027
_diffrn_reflns_theta_max 25.027
_diffrn_reflns_theta_min 1.492
_exptl_absorpt_coefficient_mu 1.865
_exptl_absorpt_correction_T_max 1.692
_exptl_absorpt_correction_T_min 0.029
_exptl_absorpt_correction_type none
_exptl_crystal_colour 'clear reddish red'
_exptl_crystal_colour_lustre clear
_exptl_crystal_colour_modifier reddish
_exptl_crystal_colour_primary red
_exptl_crystal_density_diffrn 1.660
_exptl_crystal_description plate
_exptl_crystal_F_000 1691
_exptl_crystal_preparation 'Three-dimensional electron diffraction'
_exptl_crystal_recrystallization_method 'Flaky stacking'
_exptl_crystal_size_max 0.018
_exptl_crystal_size_mid 0.01
_exptl_crystal_size_min 0.005
_refine_diff_density_max 0.971
_refine_diff_density_min -1.419
_refine_diff_density_rms 0.187
_refine_ls_abs_structure_details
;
 Refined as an inversion twin.
;
_refine_ls_abs_structure_Flack 0.47(6)
_refine_ls_extinction_method none
_refine_ls_goodness_of_fit_ref 0.999
_refine_ls_hydrogen_treatment constr
_refine_ls_matrix_type full
_refine_ls_number_parameters 515
_refine_ls_number_reflns 11795
_refine_ls_number_restraints 253
_refine_ls_restrained_S_all 1.025
_refine_ls_R_factor_all 0.1815
_refine_ls_R_factor_gt 0.1424
_refine_ls_shift/su_max 0.001
_refine_ls_shift/su_mean 0.000
_refine_ls_structure_factor_coef Fsqd
_refine_ls_weighting_details 'w=1/[\s^2^(Fo^2^)+(0.1915P)^2^] where P=(Fo^2^+2Fc^2^)/3'
_refine_ls_weighting_scheme calc
_refine_ls_wR_factor_gt 0.3384
_refine_ls_wR_factor_ref 0.3648
_reflns_Friedel_coverage 0.995
_reflns_Friedel_fraction_full 0.995
_reflns_Friedel_fraction_max 0.995
_reflns_number_gt 6211
_reflns_number_total 11795
_reflns_threshold_expression 'I > 2\s(I)'
_cod_data_source_file d4ce00923a2.cif
_cod_data_source_block 3_a
_cod_depositor_comments 'Adding full bibliography for 7249483.cif.'
_cod_original_cell_volume 3345.7(12)
_cod_original_formula_sum 'C21 H21.50 Cu2 N10.50 S8.98'
_cod_database_code 7249483
_shelx_shelxl_version_number 2018/3
_shelx_space_group_comment
;
The symmetry employed for this shelxl refinement is uniquely defined
by the following loop, which should always be used as a source of
symmetry information in preference to the above space-group names.
They are only intended as comments.
;
_olex2_refinement_description
;
1. Twinned data refinement
 Scales: 0.53(6)
 0.47(6)
2. Fixed Uiso
 At 1.2 times of:
  All C(H) groups, All N(H) groups
3. Restrained distances
 S00C-C01C \\sim S3-C01C
 with sigma of 0.02
 S008-C10 \\sim S2-C10
 with sigma of 0.02
 S008-Cu1B \\sim S2-Cu1B
 with sigma of 0.02
 Cu2-S009 \\sim Cu2-S7
 with sigma of 0.02
 S009-C00I \\sim S7-C00I
 with sigma of 0.02
4. Rigid bond restraints
 S008
 with sigma for 1-2 distances of 0.05 and sigma for 1-3 distances of 0.05
 S009
 with sigma for 1-2 distances of 0.01 and sigma for 1-3 distances of 0.01
 Cu3
 with sigma for 1-2 distances of 0.01 and sigma for 1-3 distances of 0.01
 C011
 with sigma for 1-2 distances of 0.01 and sigma for 1-3 distances of 0.01
5. Uiso/Uaniso restraints and constraints
Uanis(N014) \\sim Ueq: with sigma of 0.01 and sigma for terminal atoms of 0.02
Uanis(N01N) \\sim Ueq, Uanis(C010) \\sim Ueq, Uanis(C01F) \\sim Ueq,
Uanis(C01Q) \\sim Ueq, Uanis(C00Z) \\sim Ueq: with sigma of 0.01 and sigma for
terminal atoms of 0.02
Uanis(N32) \\sim Ueq, Uanis(C01B) \\sim Ueq, Uanis(N01D) \\sim Ueq, Uanis(C10)
\\sim Ueq: with sigma of 0.02 and sigma for terminal atoms of 0.04
Uanis(C01B) \\sim Ueq, Uanis(N01D) \\sim Ueq, Uanis(C6) \\sim Ueq, Uanis(C011)
\\sim Ueq, Uanis(C2) \\sim Ueq, Uanis(C19) \\sim Ueq: with sigma of 0.01 and
sigma for terminal atoms of 0.02
Uanis(S1) \\sim Ueq: with sigma of 0.01 and sigma for terminal atoms of 0.02
Uanis(C01O) \\sim Ueq, Uanis(C00O) \\sim Ueq: with sigma of 0.01 and sigma for
terminal atoms of 0.02
Uanis(C01I) \\sim Ueq, Uanis(C00G) \\sim Ueq, Uanis(C019) \\sim Ueq,
Uanis(C00I) \\sim Ueq: with sigma of 0.01 and sigma for terminal atoms of 0.02
Uanis(S008) \\sim Ueq, Uanis(S00C) \\sim Ueq: with sigma of 0.03 and sigma for
terminal atoms of 0.06
Uanis(N00A) \\sim Ueq: with sigma of 0.03 and sigma for terminal atoms of 0.06
Uanis(N00Q) \\sim Ueq: with sigma of 0.01 and sigma for terminal atoms of 0.02
Uanis(N32) \\sim Ueq: with sigma of 0.02 and sigma for terminal atoms of 0.04
Uanis(N01A) \\sim Ueq: with sigma of 0.01 and sigma for terminal atoms of 0.02
Uanis(C00P) \\sim Ueq: with sigma of 0.01 and sigma for terminal atoms of 0.02
Uanis(C00W) \\sim Ueq, Uanis(C19) \\sim Ueq, Uanis(C00P) \\sim Ueq, Uanis(C9)
\\sim Ueq, Uanis(C31) \\sim Ueq, Uanis(C00K) \\sim Ueq: with sigma of 0.01 and
sigma for terminal atoms of 0.02
Uanis(C2) \\sim Ueq, Uanis(C00P) \\sim Ueq, Uanis(C19) \\sim Ueq, Uanis(C015)
\\sim Ueq: with sigma of 0.01 and sigma for terminal atoms of 0.02
Uanis(C19) \\sim Ueq: with sigma of 0.01 and sigma for terminal atoms of 0.02
Uanis(N018) \\sim Ueq: with sigma of 0.01 and sigma for terminal atoms of 0.02
Uanis(S008) \\sim Ueq: with sigma of 0.1 and sigma for terminal atoms of 0.2
Uanis(S00C) \\sim Ueq, Uanis(S5) \\sim Ueq: with sigma of 5 and sigma for
terminal atoms of 10
Uanis(S3) \\sim Ueq: with sigma of 0.01 and sigma for terminal atoms of 0.02
Uanis(S0) \\sim Ueq: with sigma of 0.005 and sigma for terminal atoms of 0.01
Uanis(Cu3) \\sim Ueq: with sigma of 0.01 and sigma for terminal atoms of 0.02
Uanis(S009) \\sim Ueq: with sigma of 0.01 and sigma for terminal atoms of 0.02
Uanis(S00L) \\sim Ueq: with sigma of 0.01 and sigma for terminal atoms of 0.02
Uanis(N012) \\sim Ueq: with sigma of 0.01 and sigma for terminal atoms of 0.02
Uanis(C00K) \\sim Ueq: with sigma of 0.01 and sigma for terminal atoms of 0.02
Uanis(C011) \\sim Ueq: with sigma of 0.01 and sigma for terminal atoms of 0.02
Uanis(S6) \\sim Ueq, Uanis(S5) \\sim Ueq: with sigma of 0.01 and sigma for
terminal atoms of 0.02
6. Others
 Sof(S7)=1-FVAR(1)
 Sof(S009)=FVAR(1)
 Fixed Sof: S008(0.5) S00C(0.5) S3(0.5) S2(0.5)
7.a Aromatic/amide H refined with riding coordinates:
 C00G(H00G), C2(H2), N01D(H01D), N00A(H00A), N1(H1), N01N(H01N), C015(H015),
 N012(H012), N00Y(H00Y), N32(H32), C31(H31), N018(H018), C01F(H01F), N014(H014),
  N40(H40), C00W(H00W)
7.b Fitted hexagon refined as free rotating group:
 C00I(C2,C01B,N01D,C10,N00A), C00O(N01N,C6,C015,C011,N012), C00P(N00Y,C19,N32,
 C01Q,C31), N014(C01O,N40,C00F,C00W,C01I)
;
_smtbx_masks_special_details
;
A solvent mask was calculated and 396 electrons were 
found in a volume of 1423\%A^3^ in 1 void per unit cell. 
This is consistent with the presence of 
9[CH3CN] per formula unit 
which account for 360 electrons 
per unit cell.
;
_smtbx_masks_void_probe_radius 1.2
_smtbx_masks_void_truncation_radius 1.2
_olex2_exptl_crystal_mounting_method
;
Three position electron diffraction
;
_olex2_submission_original_sample_id C12H28Cu2N6O10S9
_olex2_submission_special_instructions 'No special instructions were received'

loop_
_space_group_symop_operation_xyz
'x, y, z'
'x, -y, z+1/2'

loop_
_atom_site_label
_atom_site_type_symbol
_atom_site_fract_x
_atom_site_fract_y
_atom_site_fract_z
_atom_site_U_iso_or_equiv
_atom_site_adp_type
_atom_site_occupancy
_atom_site_site_symmetry_order
_atom_site_calc_flag
_atom_site_refinement_flags_posn
_atom_site_refinement_flags_adp
_atom_site_refinement_flags_occupancy
_atom_site_disorder_assembly
_atom_site_disorder_group
Cu00 Cu 1.2054(4) 0.1311(5) 0.6308(3) 0.155(2) Uani 1 1 d . . . . .
S002 S 1.1740(5) 0.2241(5) 0.5469(3) 0.095(2) Uani 1 1 d . . . . .
S5 S 1.038(3) -0.022(2) 0.6050(15) 0.121(8) Uani 0.74(9) 1 d . U . A 2
Cu2 Cu 0.1604(2) 1.1200(3) 0.47154(17) 0.1015(12) Uani 1 1 d D . . . .
S006 S -0.3779(5) 0.7517(5) 0.4047(3) 0.094(2) Uani 1 1 d . . . . .
S008 S 0.6726(16) 0.7329(18) 0.5539(7) 0.089(6) Uani 0.5 1 d D U P B 1
S009 S 0.343(3) 1.027(5) 0.4549(12) 0.05(5) Uani 0.08(9) 1 d D U P C 1
Cu3 Cu -0.3495(6) 0.6217(6) 0.4768(3) 0.194(3) Uani 1 1 d . U . . .
S00C S 0.8034(17) 0.462(2) 0.6162(9) 0.087(7) Uani 0.5 1 d D U P B 1
S00D S 0.7163(9) -0.2667(10) 0.6999(5) 0.147(4) Uani 1 1 d . . . . .
S00E S -0.2307(5) 1.1786(8) 0.3419(4) 0.109(2) Uani 1 1 d . . . . .
C00G C 1.0097(14) 0.3610(15) 0.6640(8) 0.060(5) Uani 1 1 d . U . . .
H00G H 0.997345 0.298845 0.640320 0.073 Uiso 1 1 calc R U . . .
S00H S 0.3926(11) 1.0251(10) 0.6496(5) 0.148(4) Uani 1 1 d . . . . .
C00I C 0.4136(7) 0.9628(10) 0.5072(3) 0.055(4) Uani 1 1 d DG U . . .
C2 C 0.3739(7) 1.0068(9) 0.5494(4) 0.047(4) Uani 1 1 d G U . B .
H2 H 0.311584 1.063270 0.547138 0.057 Uiso 1 1 calc R U . . .
C01B C 0.4273(8) 0.9666(10) 0.5951(3) 0.055(4) Uani 1 1 d G U . B .
N01D N 0.5205(8) 0.8822(11) 0.5985(3) 0.078(5) Uani 1 1 d G U . B .
H01D H 0.553550 0.857280 0.626759 0.094 Uiso 1 1 calc R U . . .
C10 C 0.5602(7) 0.8381(10) 0.5563(4) 0.056(4) Uani 1 1 d DG U . B .
N00A N 0.5067(7) 0.8784(10) 0.5106(3) 0.077(5) Uani 1 1 d G U . B .
H00A H 0.531269 0.851122 0.484445 0.092 Uiso 1 1 calc R U . . .
S00J S 0.0510(7) 0.9431(9) 0.4801(4) 0.124(3) Uani 1 1 d . . . . .
C00K C 1.1127(11) 0.3540(12) 0.6982(7) 0.049(4) Uani 1 1 d . U . . .
S00L S 1.2209(8) 0.2521(12) 0.6894(4) 0.147(4) Uani 1 1 d . U . . .
S00M S 1.0760(14) 0.6639(10) 0.7675(7) 0.173(5) Uani 1 1 d . . . . .
N1 N -0.0254(10) 0.4175(15) 0.3680(7) 0.066(5) Uani 1 1 d . . . . .
H1 H 0.018590 0.412194 0.345139 0.079 Uiso 1 1 calc R U . . .
C00O C 1.2845(8) 0.3367(9) 0.5507(4) 0.062(5) Uani 1 1 d G U . . .
N01N N 1.3434(10) 0.3815(11) 0.5947(4) 0.085(5) Uani 1 1 d G U . . .
H01N H 1.324880 0.354573 0.622037 0.102 Uiso 1 1 calc R U . . .
C6 C 1.4324(10) 0.4699(12) 0.5946(4) 0.065(5) Uani 1 1 d G U . . .
C015 C 1.4624(9) 0.5134(11) 0.5505(4) 0.071(5) Uani 1 1 d G U . . .
H015 H 1.521892 0.572552 0.550377 0.086 Uiso 1 1 calc R U . . .
C011 C 1.4034(9) 0.4686(11) 0.5064(4) 0.050(4) Uani 1 1 d G U . . .
N012 N 1.3144(8) 0.3803(10) 0.5066(4) 0.106(7) Uani 1 1 d G U . . .
H012 H 1.277948 0.352540 0.479314 0.127 Uiso 1 1 calc R U . . .
C00P C -0.0753(7) 0.9380(9) 0.4411(4) 0.052(4) Uani 1 1 d G U . . .
N00Y N -0.0971(6) 1.0361(8) 0.4081(4) 0.062(4) Uani 1 1 d G . . . .
H00Y H -0.044280 1.092608 0.406665 0.074 Uiso 1 1 calc R U . . .
C19 C -0.2041(7) 1.0428(8) 0.3774(4) 0.058(4) Uani 1 1 d G U . . .
N32 N -0.2895(6) 0.9514(8) 0.3797(4) 0.053(3) Uani 1 1 d G U . . .
H32 H -0.355721 0.955527 0.360758 0.064 Uiso 1 1 calc R U . . .
C01Q C -0.2677(7) 0.8533(8) 0.4127(5) 0.060(4) Uani 1 1 d G U . . .
C31 C -0.1606(9) 0.8466(9) 0.4434(4) 0.079(6) Uani 1 1 d G U . . .
H31 H -0.146068 0.780951 0.465463 0.095 Uiso 1 1 calc R U . . .
N00Q N 1.1021(18) 0.4606(16) 0.7299(9) 0.087(5) Uani 1 1 d . U . . .
S00S S 1.4604(8) 0.5223(17) 0.4517(5) 0.199(7) Uani 1 1 d . . . . .
S00X S -0.2185(7) 0.4829(10) 0.4918(4) 0.128(3) Uani 1 1 d . . . . .
C00Z C -0.1264(19) 0.498(2) 0.3591(9) 0.076(6) Uani 1 1 d . U . . .
C010 C -0.1379(10) 0.4510(16) 0.4429(7) 0.052(4) Uani 1 1 d . U . . .
N018 N -0.1710(15) 0.5109(14) 0.3996(8) 0.078(5) Uani 1 1 d . U . . .
H018 H -0.228168 0.563264 0.399111 0.094 Uiso 1 1 calc R U . . .
C019 C 1.0387(13) 0.5476(17) 0.7287(8) 0.058(4) Uani 1 1 d . U . . .
N01A N 0.9563(10) 0.5299(15) 0.6997(6) 0.056(4) Uani 1 1 d . U . . .
C01C C 0.9262(15) 0.4532(14) 0.6630(8) 0.058(5) Uani 1 1 d D . . . .
C01F C -0.0526(14) 0.3684(15) 0.4439(7) 0.058(4) Uani 1 1 d . U . . .
H01F H -0.035185 0.321404 0.472323 0.070 Uiso 1 1 calc R U . . .
N014 N 1.0109(9) 0.0263(9) 0.7005(5) 0.074(5) Uani 1 1 d G U . . .
H014 H 1.065120 0.081769 0.700239 0.089 Uiso 1 1 calc R U . . .
C01O C 0.9573(10) 0.0088(11) 0.7422(4) 0.070(5) Uani 1 1 d G U . . .
N40 N 0.8696(10) -0.0809(12) 0.7426(4) 0.098(7) Uani 1 1 d G . . . .
H40 H 0.836397 -0.091714 0.768434 0.118 Uiso 1 1 calc R U . . .
C00F C 0.8355(8) -0.1531(10) 0.7012(4) 0.064(5) Uani 1 1 d G . . . .
C00W C 0.8891(9) -0.1356(10) 0.6594(4) 0.059(4) Uani 1 1 d G U . . .
H00W H 0.866236 -0.183930 0.631678 0.070 Uiso 1 1 calc R U . . .
C01I C 0.9768(10) -0.0459(11) 0.6590(4) 0.075(5) Uani 1 1 d G U . . .
C9 C 0.0076(13) 0.3473(15) 0.4098(7) 0.054(4) Uani 1 1 d . U . . .
S4 S 1.4931(6) 0.5409(9) 0.6479(4) 0.132(4) Uani 1 1 d . . . . .
S12 S 0.1218(5) 0.2460(7) 0.4027(3) 0.101(2) Uani 1 1 d . . . . .
S1 S 0.9940(12) 0.0849(14) 0.7929(6) 0.166(5) Uani 1 1 d . U . . .
Cu1B Cu 0.6949(14) 0.632(3) 0.6304(10) 0.475(15) Uani 1 1 d D . . . .
S0 S -0.1509(15) 0.5868(17) 0.3104(8) 0.206(6) Uani 1 1 d . U . . .
S3 S 0.7849(19) 0.435(3) 0.6299(11) 0.106(10) Uani 0.5 1 d D U P B 2
S2 S 0.6485(18) 0.7092(18) 0.5494(8) 0.101(8) Uani 0.5 1 d D . P B 2
S6 S 1.074(5) -0.039(3) 0.625(3) 0.080(16) Uani 0.25(9) 1 d . U . A 1
S7 S 0.3473(14) 1.033(2) 0.4561(6) 0.186(16) Uani 0.92(9) 1 d D . P C 2

loop_
_atom_site_aniso_label
_atom_site_aniso_U_11
_atom_site_aniso_U_22
_atom_site_aniso_U_33
_atom_site_aniso_U_23
_atom_site_aniso_U_13
_atom_site_aniso_U_12
Cu00 0.134(3) 0.126(3) 0.215(6) 0.071(4) 0.062(3) 0.058(3)
S002 0.069(3) 0.076(3) 0.145(6) 0.040(4) 0.036(3) -0.011(2)
S5 0.113(10) 0.128(10) 0.126(15) -0.013(9) 0.029(10) -0.010(7)
Cu2 0.0564(12) 0.0763(17) 0.171(4) 0.017(2) 0.0123(14) -0.0041(11)
S006 0.085(3) 0.060(3) 0.132(7) 0.015(3) -0.005(3) 0.009(2)
S008 0.039(7) 0.054(7) 0.166(15) 0.042(8) -0.019(6) -0.022(7)
S009 0.04(5) 0.05(5) 0.05(5) -0.001(13) 0.002(15) 0.001(13)
Cu3 0.176(4) 0.150(4) 0.259(8) 0.052(5) 0.041(4) 0.098(4)
S00C 0.089(9) 0.057(8) 0.105(16) -0.006(9) -0.018(10) 0.011(7)
S00D 0.131(6) 0.135(7) 0.190(12) -0.031(7) 0.079(7) -0.033(6)
S00E 0.077(3) 0.116(5) 0.135(7) 0.016(5) 0.017(3) 0.010(3)
C00G 0.065(7) 0.042(7) 0.066(10) -0.009(7) -0.024(7) 0.028(6)
S00H 0.197(10) 0.127(6) 0.138(9) -0.004(7) 0.094(8) 0.040(7)
C00I 0.031(5) 0.045(7) 0.087(11) 0.020(7) 0.005(6) 0.027(5)
C2 0.039(5) 0.048(7) 0.054(9) 0.001(7) 0.005(5) 0.018(5)
C01B 0.046(6) 0.047(7) 0.067(10) -0.001(7) -0.013(6) 0.016(6)
N01D 0.062(7) 0.081(9) 0.091(11) 0.013(8) 0.011(7) 0.050(7)
C10 0.032(5) 0.073(10) 0.057(11) 0.024(9) -0.010(6) 0.017(6)
N00A 0.039(6) 0.084(10) 0.106(15) 0.012(10) 0.006(7) 0.031(7)
S00J 0.096(4) 0.126(6) 0.141(9) 0.018(6) -0.009(4) 0.007(4)
C00K 0.046(6) 0.032(6) 0.065(10) -0.008(6) -0.010(6) -0.018(5)
S00L 0.110(5) 0.185(9) 0.141(8) -0.013(7) 0.001(5) 0.062(5)
S00M 0.214(12) 0.097(6) 0.206(16) -0.023(8) 0.018(10) 0.013(7)
N1 0.032(5) 0.081(10) 0.083(13) 0.048(9) 0.001(6) 0.008(6)
C00O 0.044(6) 0.068(8) 0.080(11) 0.031(8) 0.034(7) 0.021(6)
N01N 0.082(8) 0.089(10) 0.082(11) 0.015(9) 0.001(8) -0.014(8)
C6 0.074(8) 0.060(8) 0.066(11) 0.013(8) 0.029(7) -0.019(7)
C015 0.068(8) 0.067(9) 0.075(12) 0.003(9) -0.003(8) -0.020(7)
C011 0.041(6) 0.067(8) 0.048(9) -0.001(7) 0.023(5) -0.033(6)
N012 0.107(10) 0.090(10) 0.120(13) -0.019(10) 0.018(9) 0.047(9)
C00P 0.055(7) 0.040(7) 0.062(10) 0.003(7) 0.006(6) 0.003(6)
N00Y 0.047(6) 0.058(8) 0.073(12) -0.005(8) -0.019(6) -0.006(5)
C19 0.068(8) 0.049(7) 0.058(10) 0.007(7) 0.016(7) -0.026(6)
N32 0.052(6) 0.044(7) 0.064(10) 0.000(7) 0.009(6) 0.005(5)
C01Q 0.062(7) 0.048(7) 0.065(10) 0.012(8) -0.007(7) -0.026(6)
C31 0.073(8) 0.093(11) 0.066(11) 0.001(9) -0.005(8) 0.020(8)
N00Q 0.101(9) 0.056(8) 0.096(12) 0.004(8) -0.013(8) -0.029(8)
S00S 0.102(5) 0.316(18) 0.166(11) -0.031(11) -0.020(6) -0.119(8)
S00X 0.112(5) 0.147(7) 0.119(8) -0.031(6) -0.005(4) 0.056(5)
C00Z 0.088(9) 0.069(9) 0.071(12) -0.019(9) 0.010(9) 0.032(8)
C010 0.031(5) 0.060(8) 0.062(10) 0.011(7) 0.000(5) 0.017(5)
N018 0.090(8) 0.039(6) 0.108(12) 0.034(8) 0.021(8) 0.010(6)
C019 0.046(6) 0.061(8) 0.065(10) 0.001(8) 0.002(6) 0.011(6)
N01A 0.038(5) 0.069(8) 0.061(9) 0.008(7) 0.006(5) -0.008(5)
C01C 0.075(9) 0.033(7) 0.075(15) 0.018(9) 0.047(10) 0.029(7)
C01F 0.073(8) 0.045(7) 0.060(10) 0.024(7) 0.017(7) 0.046(6)
N014 0.077(8) 0.053(7) 0.098(11) -0.008(8) 0.036(8) -0.012(6)
C01O 0.064(8) 0.073(9) 0.073(11) -0.036(9) 0.007(7) -0.023(7)
N40 0.121(14) 0.097(13) 0.080(15) -0.005(11) 0.025(11) -0.088(12)
C00F 0.025(5) 0.085(12) 0.085(15) 0.010(11) 0.019(6) -0.013(6)
C00W 0.053(7) 0.062(8) 0.060(10) 0.000(8) 0.002(6) -0.020(6)
C01I 0.092(10) 0.049(8) 0.087(12) -0.006(9) 0.025(9) -0.017(8)
C9 0.058(7) 0.046(7) 0.055(10) 0.021(7) -0.003(6) 0.011(6)
S4 0.075(3) 0.145(7) 0.169(10) -0.072(7) -0.009(4) -0.011(4)
S12 0.071(3) 0.097(4) 0.136(7) 0.028(4) 0.022(3) 0.038(3)
S1 0.174(9) 0.172(10) 0.146(11) -0.029(8) 0.004(7) -0.058(8)
Cu1B 0.238(13) 0.52(3) 0.60(4) 0.02(3) -0.159(17) -0.042(17)
S0 0.202(10) 0.215(11) 0.220(12) 0.053(9) 0.102(9) 0.072(9)
S3 0.104(11) 0.096(14) 0.114(14) 0.009(9) 0.004(9) 0.003(8)
S2 0.049(9) 0.070(11) 0.176(18) 0.026(9) -0.013(8) -0.024(8)
S6 0.086(18) 0.077(18) 0.08(2) 0.007(11) 0.025(12) -0.005(9)
S7 0.158(15) 0.21(2) 0.21(3) -0.059(15) 0.087(16) 0.064(13)

loop_
_atom_type_symbol
_atom_type_description
_atom_type_scat_dispersion_real
_atom_type_scat_dispersion_imag
_atom_type_scat_source
C C 0.0033 0.0016 'International Tables Vol C Tables 4.2.6.8 and 6.1.1.4'
H H 0.0000 0.0000 'International Tables Vol C Tables 4.2.6.8 and 6.1.1.4'
Cu Cu 0.3201 1.2651 'International Tables Vol C Tables 4.2.6.8 and 6.1.1.4'
N N 0.0061 0.0033 'International Tables Vol C Tables 4.2.6.8 and 6.1.1.4'
S S 0.1246 0.1234 'International Tables Vol C Tables 4.2.6.8 and 6.1.1.4'

loop_
_geom_angle_atom_site_label_1
_geom_angle_atom_site_label_2
_geom_angle_atom_site_label_3
_geom_angle
_geom_angle_site_symmetry_1
_geom_angle_site_symmetry_3
_geom_angle_publ_flag
S002 Cu00 S5 89.6(11) . . ?
S00H Cu00 S002 113.3(4) 1_645 . ?
S00H Cu00 S5 111.4(9) 1_645 . ?
S00L Cu00 S002 117.4(4) . . ?
S00L Cu00 S5 127.3(6) . . ?
S00L Cu00 S00H 98.7(5) . 1_645 ?
S00L Cu00 S6 121.5(13) . . ?
S6 Cu00 S002 104.0(18) . . ?
S6 Cu00 S00H 100.7(14) . 1_645 ?
Cu2 S002 Cu00 127.9(3) 1_645 . ?
C00O S002 Cu00 102.2(6) . . ?
C00O S002 Cu2 110.0(5) . 1_645 ?
C01I S5 Cu00 103.2(15) . . ?
S002 Cu2 S009 114.4(11) 1_465 . ?
S002 Cu2 S7 112.8(5) 1_465 . ?
S00J Cu2 S002 105.8(3) . 1_465 ?
S00J Cu2 S009 100.0(14) . . ?
S00J Cu2 S12 121.2(3) . 1_565 ?
S00J Cu2 S7 101.8(6) . . ?
S12 Cu2 S002 115.4(3) 1_565 1_465 ?
S12 Cu2 S009 99.0(8) 1_565 . ?
S12 Cu2 S7 98.8(5) 1_565 . ?
C01Q S006 Cu3 104.8(5) . . ?
C10 S008 Cu3 111.6(10) . 1_655 ?
C10 S008 Cu1B 104.9(12) . . ?
Cu1B S008 Cu3 123.1(10) . 1_655 ?
C00I S009 Cu2 109.1(15) . . ?
S006 Cu3 S008 115.1(5) . 1_455 ?
S006 Cu3 S00S 90.3(5) . 1_355 ?
S008 Cu3 S00S 116.5(7) 1_455 1_355 ?
S00X Cu3 S006 125.4(5) . . ?
S00X Cu3 S008 101.0(5) . 1_455 ?
S00X Cu3 S00S 109.2(6) . 1_355 ?
S00X Cu3 S2 102.6(6) . 1_455 ?
S2 Cu3 S006 118.9(5) 1_455 . ?
C01C S00C Cu1B 108.3(12) . . ?
C00F S00D Cu1B 110.0(9) . 1_545 ?
C00K C00G H00G 117.7 . . ?
C01C C00G H00G 117.7 . . ?
C01C C00G C00K 124.6(18) . . ?
C01B S00H Cu00 106.8(8) . 1_465 ?
C2 C00I S009 113.8(13) . . ?
C2 C00I N00A 120.0 . . ?
C2 C00I S7 112.9(6) . . ?
N00A C00I S009 126.1(12) . . ?
N00A C00I S7 126.9(6) . . ?
C00I C2 H2 120.0 . . ?
C01B C2 C00I 120.0 . . ?
C01B C2 H2 120.0 . . ?
C2 C01B S00H 123.4(6) . . ?
C2 C01B N01D 120.0 . . ?
N01D C01B S00H 116.4(6) . . ?
C01B N01D H01D 120.0 . . ?
C10 N01D C01B 120.0 . . ?
C10 N01D H01D 120.0 . . ?
N01D C10 S008 126.0(8) . . ?
N01D C10 N00A 120.0 . . ?
N01D C10 S2 128.6(8) . . ?
N00A C10 S008 114.0(8) . . ?
N00A C10 S2 109.8(8) . . ?
C00I N00A H00A 120.0 . . ?
C10 N00A C00I 120.0 . . ?
C10 N00A H00A 120.0 . . ?
C00P S00J Cu2 113.1(6) . . ?
C00G C00K S00L 119.9(14) . . ?
C00G C00K N00Q 103.3(14) . . ?
N00Q C00K S00L 135.8(13) . . ?
C00K S00L Cu00 122.3(8) . . ?
C00Z N1 H1 117.0 . . ?
C9 N1 H1 117.0 . . ?
C9 N1 C00Z 126.1(17) . . ?
N01N C00O S002 123.6(7) . . ?
N01N C00O N012 120.0 . . ?
N012 C00O S002 116.4(7) . . ?
C00O N01N H01N 120.0 . . ?
C00O N01N C6 120.0 . . ?
C6 N01N H01N 120.0 . . ?
N01N C6 C015 120.0 . . ?
N01N C6 S4 120.6(7) . . ?
C015 C6 S4 118.9(7) . . ?
C6 C015 H015 120.0 . . ?
C011 C015 C6 120.0 . . ?
C011 C015 H015 120.0 . . ?
C015 C011 N012 120.0 . . ?
C015 C011 S00S 115.4(6) . . ?
N012 C011 S00S 124.3(6) . . ?
C00O N012 H012 120.0 . . ?
C011 N012 C00O 120.0 . . ?
C011 N012 H012 120.0 . . ?
N00Y C00P S00J 117.1(7) . . ?
N00Y C00P C31 120.0 . . ?
C31 C00P S00J 122.7(7) . . ?
C00P N00Y H00Y 120.0 . . ?
C00P N00Y C19 120.0 . . ?
C19 N00Y H00Y 120.0 . . ?
N00Y C19 S00E 116.8(5) . . ?
N32 C19 S00E 122.8(5) . . ?
N32 C19 N00Y 120.0 . . ?
C19 N32 H32 120.0 . . ?
C19 N32 C01Q 120.0 . . ?
C01Q N32 H32 120.0 . . ?
N32 C01Q S006 110.2(6) . . ?
C31 C01Q S006 129.6(6) . . ?
C31 C01Q N32 120.0 . . ?
C00P C31 H31 120.0 . . ?
C01Q C31 C00P 120.0 . . ?
C01Q C31 H31 120.0 . . ?
C019 N00Q C00K 135(2) . . ?
C011 S00S Cu3 108.1(6) . 1_755 ?
C010 S00X Cu3 114.7(8) . . ?
N1 C00Z S0 122.1(17) . . ?
N018 C00Z N1 109(2) . . ?
N018 C00Z S0 127.2(15) . . ?
N018 C010 S00X 117.7(12) . . ?
C01F C010 S00X 125.2(15) . . ?
C01F C010 N018 116.9(17) . . ?
C00Z N018 C010 127.6(17) . . ?
C00Z N018 H018 116.2 . . ?
C010 N018 H018 116.2 . . ?
N00Q C019 S00M 118.3(16) . . ?
N01A C019 S00M 132.6(15) . . ?
N01A C019 N00Q 109.1(19) . . ?
C019 N01A C01C 137.1(17) . . ?
C00G C01C S00C 122.1(17) . . ?
C00G C01C S3 121.3(19) . . ?
N01A C01C S00C 128.6(12) . . ?
N01A C01C C00G 109.2(18) . . ?
N01A C01C S3 126.6(16) . . ?
C010 C01F H01F 117.1 . . ?
C9 C01F C010 125.8(18) . . ?
C9 C01F H01F 117.1 . . ?
C01O N014 H014 120.0 . . ?
C01O N014 C01I 120.0 . . ?
C01I N014 H014 120.0 . . ?
N014 C01O S1 123.7(8) . . ?
N40 C01O N014 120.0 . . ?
N40 C01O S1 116.3(8) . . ?
C01O N40 H40 120.0 . . ?
C00F N40 C01O 120.0 . . ?
C00F N40 H40 120.0 . . ?
N40 C00F S00D 120.8(7) . . ?
N40 C00F C00W 120.0 . . ?
C00W C00F S00D 119.2(7) . . ?
C00F C00W H00W 120.0 . . ?
C01I C00W C00F 120.0 . . ?
C01I C00W H00W 120.0 . . ?
N014 C01I S5 121.3(9) . . ?
N014 C01I S6 109(2) . . ?
C00W C01I S5 118.7(9) . . ?
C00W C01I N014 120.0 . . ?
C00W C01I S6 128.0(19) . . ?
N1 C9 S12 111.7(14) . . ?
C01F C9 N1 114.2(14) . . ?
C01F C9 S12 134.1(14) . . ?
C6 S4 Cu1B 105.7(9) . 1_655 ?
C9 S12 Cu2 109.5(7) . 1_545 ?
S008 Cu1B S4 110.4(8) . 1_455 ?
S00C Cu1B S008 102.0(15) . . ?
S00C Cu1B S4 104.4(11) . 1_455 ?
S00D Cu1B S008 122.9(13) 1_565 . ?
S00D Cu1B S00C 123.5(10) 1_565 . ?
S00D Cu1B S4 91.1(11) 1_565 1_455 ?
S00D Cu1B S3 117.1(12) 1_565 . ?
S00D Cu1B S2 129.4(14) 1_565 . ?
S3 Cu1B S2 110.4(16) . . ?
C01C S3 Cu1B 105.7(15) . . ?
Cu3 S2 Cu1B 132.4(11) 1_655 . ?
C10 S2 Cu3 120.9(10) . 1_655 ?
C10 S2 Cu1B 103.5(12) . . ?
C01I S6 Cu00 120(2) . . ?
C00I S7 Cu2 109.3(7) . . ?

loop_
_geom_bond_atom_site_label_1
_geom_bond_atom_site_label_2
_geom_bond_distance
_geom_bond_site_symmetry_2
_geom_bond_publ_flag
Cu00 S002 2.500(10) . ?
Cu00 S5 2.55(2) . ?
Cu00 S00H 2.415(13) 1_645 ?
Cu00 S00L 2.060(14) . ?
Cu00 S6 2.36(4) . ?
S002 Cu2 2.344(10) 1_645 ?
S002 C00O 1.739(9) . ?
S5 C01I 1.75(3) . ?
Cu2 S009 2.42(3) . ?
Cu2 S00J 2.302(10) . ?
Cu2 S12 2.322(8) 1_565 ?
Cu2 S7 2.422(9) . ?
S006 Cu3 2.414(10) . ?
S006 C01Q 1.657(9) . ?
S008 Cu3 2.42(2) 1_655 ?
S008 C10 1.717(16) . ?
S008 Cu1B 2.35(3) . ?
S009 C00I 1.70(3) . ?
Cu3 S00S 2.433(11) 1_355 ?
Cu3 S00X 2.111(9) . ?
Cu3 S2 2.21(2) 1_455 ?
S00C C01C 1.77(3) . ?
S00C Cu1B 2.27(4) . ?
S00D C00F 1.824(11) . ?
S00D Cu1B 2.18(3) 1_545 ?
S00E C19 1.758(11) . ?
C00G H00G 0.9300 . ?
C00G C00K 1.41(2) . ?
C00G C01C 1.371(19) . ?
S00H C01B 1.724(13) . ?
C00I C2 1.3900 . ?
C00I N00A 1.3900 . ?
C00I S7 1.682(18) . ?
C2 H2 0.9300 . ?
C2 C01B 1.3900 . ?
C01B N01D 1.3900 . ?
N01D H01D 0.8600 . ?
N01D C10 1.3900 . ?
C10 N00A 1.3900 . ?
C10 S2 1.737(18) . ?
N00A H00A 0.8600 . ?
S00J C00P 1.678(11) . ?
C00K S00L 1.692(17) . ?
C00K N00Q 1.45(3) . ?
S00M C019 1.66(2) . ?
N1 H1 0.8600 . ?
N1 C00Z 1.44(2) . ?
N1 C9 1.39(2) . ?
C00O N01N 1.3900 . ?
C00O N012 1.3900 . ?
N01N H01N 0.8600 . ?
N01N C6 1.3900 . ?
C6 C015 1.3900 . ?
C6 S4 1.715(12) . ?
C015 H015 0.9300 . ?
C015 C011 1.3900 . ?
C011 N012 1.3900 . ?
C011 S00S 1.818(16) . ?
N012 H012 0.8600 . ?
C00P N00Y 1.3900 . ?
C00P C31 1.3900 . ?
N00Y H00Y 0.8600 . ?
N00Y C19 1.3900 . ?
C19 N32 1.3900 . ?
N32 H32 0.8600 . ?
N32 C01Q 1.3900 . ?
C01Q C31 1.3900 . ?
C31 H31 0.9300 . ?
N00Q C019 1.18(2) . ?
S00X C010 1.768(19) . ?
C00Z N018 1.30(3) . ?
C00Z S0 1.63(3) . ?
C010 N018 1.36(3) . ?
C010 C01F 1.314(19) . ?
N018 H018 0.8600 . ?
C019 N01A 1.16(2) . ?
N01A C01C 1.31(3) . ?
C01C S3 1.75(3) . ?
C01F H01F 0.9300 . ?
C01F C9 1.26(3) . ?
N014 H014 0.8600 . ?
N014 C01O 1.3900 . ?
N014 C01I 1.3900 . ?
C01O N40 1.3900 . ?
C01O S1 1.621(16) . ?
N40 H40 0.8600 . ?
N40 C00F 1.3900 . ?
C00F C00W 1.3900 . ?
C00W H00W 0.9300 . ?
C00W C01I 1.3900 . ?
C01I S6 1.55(3) . ?
C9 S12 1.730(16) . ?
S4 Cu1B 2.61(2) 1_655 ?
Cu1B S3 2.35(4) . ?
Cu1B S2 2.37(3) . ?

loop_
_geom_torsion_atom_site_label_1
_geom_torsion_atom_site_label_2
_geom_torsion_atom_site_label_3
_geom_torsion_atom_site_label_4
_geom_torsion
_geom_torsion_site_symmetry_1
_geom_torsion_site_symmetry_2
_geom_torsion_site_symmetry_3
_geom_torsion_site_symmetry_4
_geom_torsion_publ_flag
Cu00 S002 C00O N01N -17.4(8) . . . . ?
Cu00 S002 C00O N012 161.4(5) . . . . ?
Cu00 S5 C01I N014 9(2) . . . . ?
Cu00 S5 C01I C00W -173.7(8) . . . . ?
Cu00 S00H C01B C2 16.9(10) 1_465 . . . ?
Cu00 S00H C01B N01D -168.3(5) 1_465 . . . ?
S002 C00O N01N C6 178.7(9) . . . . ?
S002 C00O N012 C011 -178.8(8) . . . . ?
Cu2 S002 C00O N01N -155.7(6) 1_645 . . . ?
Cu2 S002 C00O N012 23.0(7) 1_645 . . . ?
Cu2 S009 C00I C2 -18(3) . . . . ?
Cu2 S009 C00I N00A 165.1(10) . . . . ?
Cu2 S00J C00P N00Y 1.9(10) . . . . ?
Cu2 S00J C00P C31 -172.9(6) . . . . ?
S006 C01Q C31 C00P 174.0(12) . . . . ?
S008 C10 N00A C00I 179.4(11) . . . . ?
S009 C00I C2 C01B -177(2) . . . . ?
S009 C00I N00A C10 177(3) . . . . ?
Cu3 S006 C01Q N32 -165.7(6) . . . . ?
Cu3 S006 C01Q C31 19.9(9) . . . . ?
Cu3 S008 C10 N01D 154.8(7) 1_655 . . . ?
Cu3 S008 C10 N00A -24.5(13) 1_655 . . . ?
Cu3 S00X C010 N018 -4.1(17) . . . . ?
Cu3 S00X C010 C01F -179.9(15) . . . . ?
S00D C00F C00W C01I 177.4(10) . . . . ?
S00E C19 N32 C01Q -172.6(10) . . . . ?
C00G C00K S00L Cu00 -2(2) . . . . ?
C00G C00K N00Q C019 -10(3) . . . . ?
C00G C01C S3 Cu1B -170.3(17) . . . . ?
S00H C01B N01D C10 -175.0(9) . . . . ?
C00I C2 C01B S00H 174.6(10) . . . . ?
C00I C2 C01B N01D 0.0 . . . . ?
C2 C00I N00A C10 0.0 . . . . ?
C2 C00I S7 Cu2 -22.2(14) . . . . ?
C2 C01B N01D C10 0.0 . . . . ?
C01B N01D C10 S008 -179.3(13) . . . . ?
C01B N01D C10 N00A 0.0 . . . . ?
C01B N01D C10 S2 -163.7(13) . . . . ?
N01D C10 N00A C00I 0.0 . . . . ?
N01D C10 S2 Cu3 159.1(8) . . . 1_655 ?
N01D C10 S2 Cu1B -3.1(16) . . . . ?
N00A C00I C2 C01B 0.0 . . . . ?
N00A C00I S7 Cu2 164.0(6) . . . . ?
N00A C10 S2 Cu3 -5.8(15) . . . 1_655 ?
N00A C10 S2 Cu1B -168.1(8) . . . . ?
S00J C00P N00Y C19 -174.9(10) . . . . ?
S00J C00P C31 C01Q 174.6(10) . . . . ?
C00K C00G C01C S00C 175.6(18) . . . . ?
C00K C00G C01C N01A -2(3) . . . . ?
C00K C00G C01C S3 -164(2) . . . . ?
C00K N00Q C019 S00M -167(2) . . . . ?
C00K N00Q C019 N01A 15(3) . . . . ?
S00L C00K N00Q C019 158(2) . . . . ?
S00M C019 N01A C01C 167.3(18) . . . . ?
N1 C00Z N018 C010 -6(3) . . . . ?
N1 C9 S12 Cu2 -175.0(10) . . . 1_545 ?
C00O N01N C6 C015 0.0 . . . . ?
C00O N01N C6 S4 171.6(11) . . . . ?
N01N C00O N012 C011 0.0 . . . . ?
N01N C6 C015 C011 0.0 . . . . ?
N01N C6 S4 Cu1B 161.0(8) . . . 1_655 ?
C6 C015 C011 N012 0.0 . . . . ?
C6 C015 C011 S00S -174.5(11) . . . . ?
C015 C6 S4 Cu1B -27.3(10) . . . 1_655 ?
C015 C011 N012 C00O 0.0 . . . . ?
C015 C011 S00S Cu3 12.1(12) . . . 1_755 ?
N012 C00O N01N C6 0.0 . . . . ?
N012 C011 S00S Cu3 -162.2(6) . . . 1_755 ?
C00P N00Y C19 S00E 173.0(10) . . . . ?
C00P N00Y C19 N32 0.0 . . . . ?
N00Y C00P C31 C01Q 0.0 . . . . ?
N00Y C19 N32 C01Q 0.0 . . . . ?
C19 N32 C01Q S006 -175.0(9) . . . . ?
C19 N32 C01Q C31 0.0 . . . . ?
N32 C01Q C31 C00P 0.0 . . . . ?
C31 C00P N00Y C19 0.0 . . . . ?
N00Q C00K S00L Cu00 -168.8(17) . . . . ?
N00Q C019 N01A C01C -16(3) . . . . ?
S00S C011 N012 C00O 174.0(12) . . . . ?
S00X C010 N018 C00Z -177.9(19) . . . . ?
S00X C010 C01F C9 -177.9(17) . . . . ?
C00Z N1 C9 C01F -7(3) . . . . ?
C00Z N1 C9 S12 171.5(16) . . . . ?
C010 C01F C9 N1 -2(3) . . . . ?
C010 C01F C9 S12 179.9(16) . . . . ?
N018 C010 C01F C9 6(3) . . . . ?
C019 N01A C01C S00C -167(2) . . . . ?
C019 N01A C01C C00G 10(3) . . . . ?
C019 N01A C01C S3 171(2) . . . . ?
N01A C01C S3 Cu1B 31(2) . . . . ?
C01C C00G C00K S00L -168.6(16) . . . . ?
C01C C00G C00K N00Q 2(3) . . . . ?
C01F C010 N018 C00Z -2(3) . . . . ?
C01F C9 S12 Cu2 3(2) . . . 1_545 ?
N014 C01O N40 C00F 0.0 . . . . ?
N014 C01I S6 Cu00 -23(4) . . . . ?
C01O N014 C01I S5 177.5(19) . . . . ?
C01O N014 C01I C00W 0.0 . . . . ?
C01O N014 C01I S6 -162(3) . . . . ?
C01O N40 C00F S00D -177.4(10) . . . . ?
C01O N40 C00F C00W 0.0 . . . . ?
N40 C00F C00W C01I 0.0 . . . . ?
C00F C00W C01I S5 -177.5(18) . . . . ?
C00F C00W C01I N014 0.0 . . . . ?
C00F C00W C01I S6 158(4) . . . . ?
C00W C01I S6 Cu00 176.8(17) . . . . ?
C01I N014 C01O N40 0.0 . . . . ?
C01I N014 C01O S1 177.8(13) . . . . ?
C9 N1 C00Z N018 10(3) . . . . ?
C9 N1 C00Z S0 174.5(18) . . . . ?
S4 C6 C015 C011 -171.8(10) . . . . ?
S1 C01O N40 C00F -178.0(12) . . . . ?
Cu1B S008 C10 N01D 19.2(16) . . . . ?
Cu1B S008 C10 N00A -160.1(8) . . . . ?
Cu1B S00C C01C C00G -178.8(16) . . . . ?
Cu1B S00C C01C N01A -2(3) . . . . ?
Cu1B S00D C00F N40 -177.1(9) 1_545 . . . ?
Cu1B S00D C00F C00W 5.5(12) 1_545 . . . ?
S0 C00Z N018 C010 -168.8(19) . . . . ?
S2 C10 N00A C00I 166.5(11) . . . . ?
S7 C00I C2 C01B -174.2(12) . . . . ?
S7 C00I N00A C10 173.3(14) . . . . ?

loop_
_twin_individual_id
_twin_individual_mass_fraction_refined
1 0.53(6)
2 0.47(6)

loop_
_smtbx_masks_void_nr
_smtbx_masks_void_average_x
_smtbx_masks_void_average_y
_smtbx_masks_void_average_z
_smtbx_masks_void_volume
_smtbx_masks_void_count_electrons
_smtbx_masks_void_content
1 -0.243 -0.161 -0.112 1422.8 395.7 '18 CH3CN'
